data_9014579
loop_
_publ_author_name
'Kazantsev, S. S.'
'Pushcharovsky, D. Y.'
'Pasero, M.'
'Merlino, S.'
'Zubkova, N. V.'
'Kabalov, Y. K.'
'Voloshin, A. V.'

_publ_section_title
;
 Crystal structure of holtite I
;
_journal_name_full 'Crystallography Reports'
_journal_page_first 42
_journal_page_last 47
_journal_paper_doi 10.1134/1.1857243
_journal_volume 50
_journal_year 2005
_chemical_compound_source 'Voroni Tundry deposit, Kola Peninsula, Russia'
_chemical_formula_sum 'Al6.454 As0.21 B H O17.64 Sb0.36 Si2.43 Ta0.258'
_chemical_name_mineral Holtite
_space_group_IT_number 62
_symmetry_space_group_name_Hall '-P 2ac 2n'
_symmetry_space_group_name_H-M 'P n m a'
_cell_angle_alpha 90
_cell_angle_beta 90
_cell_angle_gamma 90
_cell_formula_units_Z 4
_cell_length_a 4.695
_cell_length_b 11.906
_cell_length_c 20.38
_cell_volume 1139.215
_database_code_amcsd 0019739
_exptl_crystal_density_diffrn 3.747
_cod_original_formula_sum 'Al6.454 Ta.258 Si2.43 As.21 Sb.36 B O17.64 H'
_cod_database_code 9014579

loop_
_space_group_symop_operation_xyz
x,y,z
x,1/2-y,z
-x,1/2+y,-z
1/2-x,1/2+y,1/2+z
1/2+x,1/2-y,1/2-z
1/2+x,y,1/2-z
1/2-x,-y,1/2+z
-x,-y,-z

loop_
_atom_site_label
_atom_site_fract_x
_atom_site_fract_y
_atom_site_fract_z
_atom_site_occupancy
_atom_site_U_iso_or_equiv
_atom_site_type_symbol
_atom_site_attached_hydrogens
Al1 0.40140 0.75000 0.24989 0.61600 0.01200 Al 0
Ta1 0.40140 0.75000 0.24989 0.25800 0.01200 Ta 0
Al2 0.55760 0.61046 0.47309 1.00000 0.00800 Al 0
Al3 0.05930 0.49050 0.43184 0.98200 0.00900 Al 0
Al4 0.05990 0.35970 0.29009 0.93700 0.01100 Al 0
Si1 0.08890 0.75000 0.40642 0.81000 0.01500 Si 0
As1 0.08890 0.75000 0.40642 0.09000 0.01500 As 0
Sb1* 0.11400 0.75000 0.38530 0.10000 0.00500 Sb 0
Si2 0.58880 0.52312 0.32877 0.81000 0.01360 Si 0
As2 0.58880 0.52312 0.32877 0.06000 0.01360 As 0
Sb2* 0.60920 0.56360 0.31676 0.13000 0.01000 Sb 0
B 0.23100 0.25000 0.46650 1.00000 0.01200 B 0
O1 0.37840 0.75000 0.45640 1.00000 0.00900 O 0
O2 0.15690 0.75000 0.33040 0.90000 0.02600 O 0
O3 0.89280 0.63890 0.45510 1.00000 0.00900 O 0
O4 0.40290 0.43410 0.28220 1.00000 0.00900 O 0
O5 0.39570 0.55090 0.39440 1.00000 0.00800 O 0
O6 0.88310 0.45090 0.35120 1.00000 0.01000 O 0
O7 0.65930 0.63310 0.28860 0.87000 0.01800 O 0
O8 0.17150 0.25000 0.34930 1.00000 0.01100 O 0
O9 0.25360 0.35060 0.44760 1.00000 0.00700 O 0
O-H10 0.75670 0.25000 0.27390 1.00000 0.01300 O 1
O11 0.75110 0.46690 0.48870 1.00000 0.07000 O 0

loop_
_cod_changelog_entry_id
_cod_changelog_entry_author
_cod_changelog_entry_date
_cod_changelog_entry_text
1
;cod-tools version 3.8.0
Id: cif_guess_AMCSD_atom_types 9574 2023-05-10 09:00:05Z saulius
;
2023-05-10T18:55:18+03:00
;Derived atom types and hydrogen counts
from atom names that follow the AMCSD naming convention
(Wat == water, O-H == hydroxyl).
;

loop_
_cod_related_entry_id
_cod_related_entry_database
_cod_related_entry_code
1 AMCSD 0019739
